data_7235790
loop_
_publ_author_name
'Masoomi, Mohammad Yaser'
'Beheshti, Saeideh'
'Morsali, Ali'

_publ_section_title
;
 Mechanosynthesis of new azine-functionalized Zn(ii) metal--organic
 frameworks for improved catalytic performance
;
_journal_issue 40
_journal_name_full 'J. Mater. Chem. A'
_journal_page_first 16863
_journal_paper_doi 10.1039/C4TA04001E
_journal_volume 2
_journal_year 2014
_chemical_formula_moiety 'C23 H15 N2 O5 Zn, 1.5(C3 H7 N O)'
_chemical_formula_sum 'C27.5 H25.5 N3.5 O6.5 Zn'
_chemical_formula_weight 574.38
_space_group_IT_number 15
_space_group_name_Hall '-C 2yc'
_space_group_name_H-M_alt 'C 1 2/c 1'
_symmetry_cell_setting monoclinic
_symmetry_space_group_name_Hall '-C 2yc'
_symmetry_space_group_name_H-M 'C 1 2/c 1'
_atom_sites_solution_hydrogens geom
_atom_sites_solution_primary direct
_atom_sites_solution_secondary difmap
_audit_creation_method SHELXL-97
_cell_angle_alpha 90.00
_cell_angle_beta 113.233(4)
_cell_angle_gamma 90.00
_cell_formula_units_Z 8
_cell_length_a 14.900(4)
_cell_length_b 24.324(6)
_cell_length_c 16.253(6)
_cell_measurement_reflns_used 9588
_cell_measurement_temperature 100(2)
_cell_measurement_theta_max 28.56
_cell_measurement_theta_min 2.67
_cell_volume 5413(3)
_computing_cell_refinement 'APEX2 (Bruker, 2005)'
_computing_data_collection 'APEX2 (Bruker, 2005)'
_computing_data_reduction 'APEX2 (Bruker, 2005)'
_computing_molecular_graphics 'SHELXTL ver. 5.1 (Sheldrick, 1998)'
_computing_publication_material 'SHELXTL ver. 5.1 (Sheldrick, 1998)'
_computing_structure_refinement 'SHELXTL ver. 5.1 (Sheldrick, 1998)'
_computing_structure_solution 'SHELXTL ver. 5.1 (Sheldrick, 1998)'
_diffrn_ambient_temperature 100(2)
_diffrn_measured_fraction_theta_full 0.988
_diffrn_measured_fraction_theta_max 0.988
_diffrn_measurement_device_type 'Bruker SMART APEX2 CCD area detector'
_diffrn_measurement_method 'phi and omega scans'
_diffrn_radiation_monochromator graphite
_diffrn_radiation_source 'fine-focus sealed tube'
_diffrn_radiation_type MoK\a
_diffrn_radiation_wavelength 0.71073
_diffrn_reflns_av_R_equivalents 0.0940
_diffrn_reflns_av_sigmaI/netI 0.0664
_diffrn_reflns_limit_h_max 20
_diffrn_reflns_limit_h_min -20
_diffrn_reflns_limit_k_max 33
_diffrn_reflns_limit_k_min -33
_diffrn_reflns_limit_l_max 22
_diffrn_reflns_limit_l_min -22
_diffrn_reflns_number 41525
_diffrn_reflns_theta_full 29.00
_diffrn_reflns_theta_max 29.00
_diffrn_reflns_theta_min 1.67
_exptl_absorpt_coefficient_mu 0.957
_exptl_absorpt_correction_T_max 0.962
_exptl_absorpt_correction_T_min 0.873
_exptl_absorpt_correction_type multi-scan
_exptl_absorpt_process_details 'APEX2 (Bruker, 2005)'
_exptl_crystal_colour red-brown
_exptl_crystal_density_diffrn 1.410
_exptl_crystal_density_method 'not measured'
_exptl_crystal_description plate
_exptl_crystal_F_000 2376
_exptl_crystal_size_max 0.19
_exptl_crystal_size_mid 0.16
_exptl_crystal_size_min 0.04
_refine_diff_density_max 0.897
_refine_diff_density_min -0.883
_refine_diff_density_rms 0.131
_refine_ls_extinction_coef 0.0032(5)
_refine_ls_extinction_expression Fc^*^=kFc[1+0.001xFc^2^\l^3^/sin(2\q)]^-1/4^
_refine_ls_extinction_method SHELXL
_refine_ls_goodness_of_fit_ref 1.161
_refine_ls_hydrogen_treatment constr
_refine_ls_matrix_type full
_refine_ls_number_parameters 341
_refine_ls_number_reflns 7129
_refine_ls_number_restraints 4
_refine_ls_restrained_S_all 1.160
_refine_ls_R_factor_all 0.1083
_refine_ls_R_factor_gt 0.0780
_refine_ls_shift/su_max 0.001
_refine_ls_shift/su_mean 0.000
_refine_ls_structure_factor_coef Fsqd
_refine_ls_weighting_details 'calc w=1/[\s^2^(Fo^2^)+(0.1340P)^2^+3.4500P] where P=(Fo^2^+2Fc^2^)/3'
_refine_ls_weighting_scheme calc
_refine_ls_wR_factor_gt 0.2189
_refine_ls_wR_factor_ref 0.2387
_reflns_number_gt 4966
_reflns_number_total 7129
_reflns_threshold_expression I>2\s(I)
_cod_data_source_file c4ta04001e2.cif
_cod_data_source_block y84
_cod_depositor_comments
;
The following automatic conversions were performed:

data item '_symmetry_cell_setting' value 'Monoclinic' was changed to
'monoclinic' in accordance with the
/home/saulius/struct/COD-crude-data/automatic-downloads/DataCite-retrospective/RSC/depositions/lib/dictionaries/cif_core.dic
dictionary named 'cif_core.dic' version 2.4.2 last updated on
2011-04-26.

Automatic conversion script
Id: cif_fix_values 6909 2019-04-08 15:41:33Z antanas 
;
_cod_original_sg_symbol_H-M 'C 2/c'
_cod_original_formula_sum 'C27.50 H25.50 N3.50 O6.50 Zn'
_cod_database_code 7235790

loop_
_symmetry_equiv_pos_as_xyz
'x, y, z'
'-x, y, -z+1/2'
'x+1/2, y+1/2, z'
'-x+1/2, y+1/2, -z+1/2'
'-x, -y, -z'
'x, -y, z-1/2'
'-x+1/2, -y+1/2, -z'
'x+1/2, -y+1/2, z-1/2'

loop_
_atom_site_label
_atom_site_type_symbol
_atom_site_fract_x
_atom_site_fract_y
_atom_site_fract_z
_atom_site_U_iso_or_equiv
_atom_site_adp_type
_atom_site_occupancy
_atom_site_symmetry_multiplicity
_atom_site_calc_flag
_atom_site_refinement_flags
_atom_site_disorder_assembly
_atom_site_disorder_group
Zn1 Zn 0.41865(3) 0.013454(19) 0.63776(4) 0.02764(19) Uani 1 1 d . . .
O1 O 0.4048(2) -0.32009(12) 0.6314(2) 0.0348(7) Uani 1 1 d . . .
O2 O 0.4768(2) -0.06168(11) 0.6429(2) 0.0332(7) Uani 1 1 d . . .
O3 O 0.3299(2) -0.06232(12) 0.6447(2) 0.0349(7) Uani 1 1 d . . .
O4 O 0.0343(2) -0.44166(12) 0.6461(2) 0.0334(7) Uani 1 1 d . . .
O5 O 0.1375(2) -0.44491(13) 0.7904(2) 0.0367(7) Uani 1 1 d . . .
N1 N 0.3320(2) 0.02875(14) 0.5067(3) 0.0266(7) Uani 1 1 d . . .
N2 N 0.0887(3) 0.00793(15) 0.1884(3) 0.0329(8) Uani 1 1 d . . .
C1 C 0.4036(3) -0.14930(17) 0.6431(3) 0.0304(9) Uani 1 1 d . . .
C2 C 0.4770(3) -0.17764(17) 0.6286(4) 0.0350(10) Uani 1 1 d . . .
H2A H 0.5285 -0.1577 0.6218 0.042 Uiso 1 1 calc R . .
C3 C 0.4762(3) -0.23436(18) 0.6241(4) 0.0357(10) Uani 1 1 d . . .
H3A H 0.5259 -0.2535 0.6129 0.043 Uiso 1 1 calc R . .
C4 C 0.4012(3) -0.26317(17) 0.6363(3) 0.0310(9) Uani 1 1 d . . .
C5 C 0.3270(3) -0.23553(18) 0.6511(4) 0.0370(11) Uani 1 1 d . . .
H5A H 0.2760 -0.2554 0.6588 0.044 Uiso 1 1 calc R . .
C6 C 0.3288(3) -0.17824(18) 0.6544(3) 0.0345(10) Uani 1 1 d . . .
H6A H 0.2787 -0.1589 0.6645 0.041 Uiso 1 1 calc R . .
C7 C 0.4022(3) -0.08827(17) 0.6442(3) 0.0297(9) Uani 1 1 d . . .
C8 C 0.3340(3) -0.34841(16) 0.6510(3) 0.0337(10) Uani 1 1 d . . .
C9 C 0.3527(3) -0.36286(19) 0.7391(4) 0.0380(11) Uani 1 1 d . . .
H9A H 0.4131 -0.3536 0.7861 0.046 Uiso 1 1 calc R . .
C10 C 0.2820(3) -0.39078(19) 0.7568(4) 0.0378(10) Uani 1 1 d . . .
H10A H 0.2946 -0.4019 0.8164 0.045 Uiso 1 1 calc R . .
C11 C 0.1918(3) -0.40299(15) 0.6884(3) 0.0290(9) Uani 1 1 d . . .
C12 C 0.1752(3) -0.38961(19) 0.6005(3) 0.0362(10) Uani 1 1 d . . .
H12A H 0.1151 -0.3992 0.5533 0.043 Uiso 1 1 calc R . .
C13 C 0.2466(3) -0.3622(2) 0.5818(4) 0.0386(11) Uani 1 1 d . . .
H13A H 0.2357 -0.3529 0.5218 0.046 Uiso 1 1 calc R . .
C14 C 0.1153(3) -0.43221(15) 0.7102(3) 0.0277(9) Uani 1 1 d . . .
C15 C 0.3690(3) 0.04884(16) 0.4498(3) 0.0294(9) Uani 1 1 d . . .
H15A H 0.4347 0.0614 0.4741 0.035 Uiso 1 1 calc R . .
C16 C 0.3185(3) 0.05240(18) 0.3595(3) 0.0311(9) Uani 1 1 d . . .
H16A H 0.3485 0.0669 0.3223 0.037 Uiso 1 1 calc R . .
C17 C 0.2221(3) 0.03434(17) 0.3230(3) 0.0308(9) Uani 1 1 d . . .
C18 C 0.1812(3) 0.01413(18) 0.3798(3) 0.0328(9) Uani 1 1 d . . .
H18A H 0.1154 0.0017 0.3566 0.039 Uiso 1 1 calc R . .
C19 C 0.2371(3) 0.01222(18) 0.4707(3) 0.0319(9) Uani 1 1 d . . .
H19A H 0.2082 -0.0011 0.5095 0.038 Uiso 1 1 calc R . .
C20 C 0.1698(3) 0.03223(18) 0.2239(3) 0.0319(9) Uani 1 1 d . . .
H20A H 0.1977 0.0494 0.1870 0.038 Uiso 1 1 calc R . .
C21 C 0.0449(3) 0.00599(18) 0.0932(3) 0.0302(9) Uani 1 1 d . . .
C22 C 0.0002(3) -0.04431(19) 0.0541(3) 0.0335(9) Uani 1 1 d . . .
H22A H 0.0002 -0.0744 0.0914 0.040 Uiso 1 1 calc R . .
C23 C 0.0434(3) 0.04976(18) 0.0382(3) 0.0350(10) Uani 1 1 d . . .
H23A H 0.0725 0.0837 0.0639 0.042 Uiso 1 1 calc R . .
O1S O 0.3959(11) -0.1929(7) 1.0076(11) 0.123(5) Uiso 0.65 1 d P A 1
N1S N 0.5019(11) -0.2076(6) 1.1553(10) 0.110(4) Uiso 0.65 1 d P . 1
C1S C 0.4315(12) -0.1845(7) 1.0895(11) 0.097(4) Uiso 0.65 1 d P A 1
H1SA H 0.4009 -0.1553 1.1076 0.117 Uiso 0.65 1 calc PR A 1
C2S C 0.5336(12) -0.1978(7) 1.2484(14) 0.118(6) Uiso 0.65 1 d P . 1
H2SA H 0.4910 -0.1712 1.2580 0.177 Uiso 0.65 1 d PR . 1
H2SB H 0.5310 -0.2315 1.2780 0.177 Uiso 0.65 1 d PR . 1
H2SC H 0.5993 -0.1840 1.2723 0.177 Uiso 0.65 1 d PR . 1
C3S C 0.5573(14) -0.2456(8) 1.1307(13) 0.129(6) Uiso 0.65 1 d P B 1
H3SA H 0.5292 -0.2500 1.0655 0.194 Uiso 0.65 1 calc PR B 1
H3SB H 0.5570 -0.2811 1.1591 0.194 Uiso 0.65 1 calc PR B 1
H3SC H 0.6246 -0.2323 1.1502 0.194 Uiso 0.65 1 calc PR B 1
O2S O 0.0347(13) -0.1589(7) 0.6914(12) 0.133(5) Uiso 0.50 1 d P . 1
N2S N 0.1405(11) -0.1716(6) 0.8420(9) 0.088(4) Uiso 0.50 1 d PD C 1
C4S C 0.0601(16) -0.1482(9) 0.7728(15) 0.107(6) Uiso 0.50 1 d P . 1
H4SA H 0.0221 -0.1217 0.7889 0.128 Uiso 0.50 1 d PR . 1
C5S C 0.1580(14) -0.1592(8) 0.9352(9) 0.089(5) Uiso 0.50 1 d PD C 1
H5SA H 0.2171 -0.1783 0.9750 0.133 Uiso 0.50 1 calc PR C 1
H5SB H 0.1021 -0.1715 0.9477 0.133 Uiso 0.50 1 calc PR C 1
H5SC H 0.1667 -0.1195 0.9452 0.133 Uiso 0.50 1 calc PR C 1
C6S C 0.2064(16) -0.2060(9) 0.8162(16) 0.112(7) Uiso 0.50 1 d PD C 1
H6SA H 0.2592 -0.2200 0.8702 0.169 Uiso 0.50 1 calc PR C 1
H6SB H 0.2342 -0.1839 0.7816 0.169 Uiso 0.50 1 calc PR C 1
H6SC H 0.1698 -0.2369 0.7797 0.169 Uiso 0.50 1 calc PR C 1
O3S O 0.2659(13) -0.1977(6) 0.8369(11) 0.077(4) Uiso 0.35 1 d P D 2
N3S N 0.2632(9) -0.1765(5) 0.9706(8) 0.045(3) Uiso 0.35 1 d PD D 2
C7S C 0.2188(16) -0.1812(9) 0.8848(14) 0.066(5) Uiso 0.35 1 d P D 2
H7SA H 0.1513 -0.1725 0.8564 0.079 Uiso 0.35 1 calc PR D 2
C8S C 0.2148(14) -0.1593(8) 1.0290(12) 0.060(4) Uiso 0.35 1 d PD D 2
H8SA H 0.1465 -0.1501 0.9925 0.090 Uiso 0.35 1 calc PR D 2
H8SB H 0.2482 -0.1270 1.0636 0.090 Uiso 0.35 1 calc PR D 2
H8SC H 0.2172 -0.1894 1.0700 0.090 Uiso 0.35 1 calc PR D 2
C9S C 0.3672(12) -0.1900(13) 1.012(2) 0.079(8) Uiso 0.35 1 d PD D 2
H9SA H 0.3900 -0.2003 0.9647 0.119 Uiso 0.35 1 calc PR D 2
H9SB H 0.3773 -0.2209 1.0531 0.119 Uiso 0.35 1 calc PR D 2
H9SC H 0.4040 -0.1580 1.0443 0.119 Uiso 0.35 1 calc PR D 2

loop_
_atom_site_aniso_label
_atom_site_aniso_U_11
_atom_site_aniso_U_22
_atom_site_aniso_U_33
_atom_site_aniso_U_23
_atom_site_aniso_U_13
_atom_site_aniso_U_12
Zn1 0.0205(3) 0.0225(3) 0.0444(3) -0.00205(19) 0.0177(2) -0.00277(17)
O1 0.0280(15) 0.0233(14) 0.060(2) 0.0065(13) 0.0243(15) -0.0023(11)
O2 0.0220(14) 0.0214(13) 0.055(2) -0.0001(13) 0.0143(14) -0.0078(11)
O3 0.0294(15) 0.0275(14) 0.059(2) 0.0025(14) 0.0299(15) -0.0004(12)
O4 0.0255(15) 0.0290(15) 0.0487(19) -0.0029(13) 0.0178(14) -0.0070(12)
O5 0.0298(16) 0.0369(16) 0.048(2) 0.0065(14) 0.0209(15) -0.0025(13)
N1 0.0196(15) 0.0242(15) 0.042(2) -0.0028(14) 0.0186(14) -0.0033(12)
N2 0.0235(17) 0.0328(18) 0.046(2) -0.0006(16) 0.0179(16) 0.0020(14)
C1 0.0237(19) 0.0232(19) 0.047(3) 0.0011(17) 0.0165(18) -0.0040(15)
C2 0.0207(19) 0.027(2) 0.064(3) 0.0018(19) 0.024(2) -0.0039(15)
C3 0.025(2) 0.027(2) 0.061(3) 0.0032(19) 0.023(2) -0.0025(16)
C4 0.0240(19) 0.0244(19) 0.049(3) 0.0023(17) 0.0190(19) -0.0032(15)
C5 0.029(2) 0.028(2) 0.065(3) 0.005(2) 0.030(2) -0.0049(17)
C6 0.027(2) 0.029(2) 0.056(3) 0.0031(19) 0.026(2) -0.0002(16)
C7 0.0230(19) 0.0236(18) 0.049(3) -0.0005(17) 0.0206(18) -0.0018(15)
C8 0.0244(19) 0.0212(18) 0.059(3) 0.0025(18) 0.020(2) -0.0042(15)
C9 0.029(2) 0.032(2) 0.050(3) 0.005(2) 0.012(2) -0.0113(18)
C10 0.031(2) 0.031(2) 0.048(3) 0.0052(19) 0.012(2) -0.0081(18)
C11 0.0261(19) 0.0158(16) 0.048(3) 0.0019(16) 0.0185(19) -0.0055(14)
C12 0.031(2) 0.033(2) 0.046(3) 0.0011(19) 0.016(2) -0.0063(18)
C13 0.028(2) 0.043(3) 0.050(3) 0.005(2) 0.021(2) -0.0097(19)
C14 0.0233(19) 0.0175(16) 0.047(3) 0.0019(16) 0.0184(18) -0.0019(14)
C15 0.0175(17) 0.0253(18) 0.052(3) -0.0002(17) 0.0204(18) -0.0036(14)
C16 0.0224(19) 0.033(2) 0.044(3) 0.0007(18) 0.0196(18) -0.0056(16)
C17 0.0211(18) 0.0266(18) 0.049(3) -0.0006(18) 0.0186(18) -0.0008(15)
C18 0.0152(17) 0.039(2) 0.048(3) 0.0000(19) 0.0163(18) -0.0017(16)
C19 0.0170(17) 0.039(2) 0.045(3) 0.0009(19) 0.0178(17) -0.0059(16)
C20 0.0235(19) 0.033(2) 0.045(3) 0.0025(19) 0.0196(18) 0.0028(16)
C21 0.0183(18) 0.036(2) 0.041(2) -0.0002(18) 0.0176(17) 0.0044(15)
C22 0.0217(19) 0.034(2) 0.049(3) 0.0028(19) 0.0186(19) 0.0009(16)
C23 0.025(2) 0.030(2) 0.052(3) 0.0008(19) 0.017(2) 0.0000(16)

loop_
_atom_type_symbol
_atom_type_description
_atom_type_scat_dispersion_real
_atom_type_scat_dispersion_imag
_atom_type_scat_source
C C 0.0033 0.0016 'International Tables Vol C Tables 4.2.6.8 and 6.1.1.4'
H H 0.0000 0.0000 'International Tables Vol C Tables 4.2.6.8 and 6.1.1.4'
N N 0.0061 0.0033 'International Tables Vol C Tables 4.2.6.8 and 6.1.1.4'
O O 0.0106 0.0060 'International Tables Vol C Tables 4.2.6.8 and 6.1.1.4'
Zn Zn 0.2839 1.4301 'International Tables Vol C Tables 4.2.6.8 and 6.1.1.4'

loop_
_geom_angle_atom_site_label_1
_geom_angle_atom_site_label_2
_geom_angle_atom_site_label_3
_geom_angle
_geom_angle_site_symmetry_1
_geom_angle_site_symmetry_3
O5 Zn1 O4 103.67(13) 4_556 3
O5 Zn1 O2 136.17(14) 4_556 .
O4 Zn1 O2 98.51(12) 3 .
O5 Zn1 N1 106.49(14) 4_556 .
O4 Zn1 N1 98.30(13) 3 .
O2 Zn1 N1 107.08(14) . .
O5 Zn1 O3 89.77(12) 4_556 .
O4 Zn1 O3 158.84(12) 3 .
O2 Zn1 O3 61.01(11) . .
N1 Zn1 O3 93.33(13) . .
O5 Zn1 C7 114.50(14) 4_556 .
O4 Zn1 C7 129.47(13) 3 .
O2 Zn1 C7 31.08(12) . .
N1 Zn1 C7 101.09(14) . .
O3 Zn1 C7 29.94(12) . .
C4 O1 C8 115.4(3) . .
C7 O2 Zn1 95.5(2) . .
C7 O3 Zn1 83.7(2) . .
C14 O4 Zn1 132.2(3) . 3_445
C14 O5 Zn1 138.3(3) . 4_546
C15 N1 C19 116.8(4) . .
C15 N1 Zn1 121.5(3) . .
C19 N1 Zn1 121.1(3) . .
C20 N2 C21 117.3(4) . .
C2 C1 C6 119.8(4) . .
C2 C1 C7 120.9(4) . .
C6 C1 C7 119.2(4) . .
C3 C2 C1 120.9(4) . .
C3 C2 H2A 119.5 . .
C1 C2 H2A 119.5 . .
C2 C3 C4 118.9(4) . .
C2 C3 H3A 120.5 . .
C4 C3 H3A 120.5 . .
O1 C4 C5 122.8(4) . .
O1 C4 C3 116.1(4) . .
C5 C4 C3 121.1(4) . .
C4 C5 C6 118.9(4) . .
C4 C5 H5A 120.5 . .
C6 C5 H5A 120.5 . .
C1 C6 C5 120.4(4) . .
C1 C6 H6A 119.8 . .
C5 C6 H6A 119.8 . .
O3 C7 O2 119.7(4) . .
O3 C7 C1 121.4(4) . .
O2 C7 C1 118.9(4) . .
O3 C7 Zn1 66.3(2) . .
O2 C7 Zn1 53.4(2) . .
C1 C7 Zn1 171.8(3) . .
C13 C8 C9 121.1(4) . .
C13 C8 O1 119.1(4) . .
C9 C8 O1 119.8(4) . .
C10 C9 C8 118.8(4) . .
C10 C9 H9A 120.6 . .
C8 C9 H9A 120.6 . .
C9 C10 C11 120.9(5) . .
C9 C10 H10A 119.5 . .
C11 C10 H10A 119.5 . .
C12 C11 C10 119.7(4) . .
C12 C11 C14 120.7(4) . .
C10 C11 C14 119.6(4) . .
C13 C12 C11 119.8(4) . .
C13 C12 H12A 120.1 . .
C11 C12 H12A 120.1 . .
C8 C13 C12 119.7(5) . .
C8 C13 H13A 120.2 . .
C12 C13 H13A 120.2 . .
O5 C14 O4 126.0(4) . .
O5 C14 C11 116.8(4) . .
O4 C14 C11 117.2(4) . .
N1 C15 C16 124.3(4) . .
N1 C15 H15A 117.8 . .
C16 C15 H15A 117.8 . .
C15 C16 C17 118.5(4) . .
C15 C16 H16A 120.7 . .
C17 C16 H16A 120.7 . .
C18 C17 C16 118.7(4) . .
C18 C17 C20 122.0(4) . .
C16 C17 C20 119.0(4) . .
C17 C18 C19 119.2(4) . .
C17 C18 H18A 120.4 . .
C19 C18 H18A 120.4 . .
N1 C19 C18 122.4(4) . .
N1 C19 H19A 118.8 . .
C18 C19 H19A 118.8 . .
N2 C20 C17 120.7(4) . .
N2 C20 H20A 119.7 . .
C17 C20 H20A 119.7 . .
C23 C21 C22 119.3(4) . .
C23 C21 N2 124.1(4) . .
C22 C21 N2 116.6(4) . .
C23 C22 C21 120.3(4) 5 .
C23 C22 H22A 119.9 5 .
C21 C22 H22A 119.9 . .
C21 C23 C22 120.4(4) . 5
C21 C23 H23A 119.8 . .
C22 C23 H23A 119.8 5 .
C1S N1S C3S 115.3(16) . .
C1S N1S C2S 129.0(16) . .
C3S N1S C2S 115.6(15) . .
C1S N1S C2S 103.4(13) . 2_657
C3S N1S C2S 136.4(14) . 2_657
C2S N1S C2S 33.2(12) . 2_657
O1S C1S N1S 132.8(18) . .
O1S C1S H1SA 113.6 . .
N1S C1S H1SA 113.6 . .
C2S C2S N1S 98(3) 2_657 .
C2S C2S N1S 49.2(19) 2_657 2_657
N1S C2S N1S 142.5(13) . 2_657
C2S C2S H2SA 43.0 2_657 .
N1S C2S H2SA 108.9 . .
N1S C2S H2SA 61.5 2_657 .
C2S C2S H2SB 74.9 2_657 .
N1S C2S H2SB 109.2 . .
N1S C2S H2SB 52.1 2_657 .
H2SA C2S H2SB 109.5 . .
C2S C2S H2SC 147.4 2_657 .
N1S C2S H2SC 110.4 . .
N1S C2S H2SC 106.8 2_657 .
H2SA C2S H2SC 109.5 . .
H2SB C2S H2SC 109.5 . .
N1S C3S H3SA 109.5 . .
N1S C3S H3SB 109.5 . .
H3SA C3S H3SB 109.5 . .
N1S C3S H3SC 109.5 . .
H3SA C3S H3SC 109.5 . .
H3SB C3S H3SC 109.5 . .
C4S O2S C4S 64.1(18) . 2_556
C4S N2S C5S 119.6(16) . .
C4S N2S C6S 117.3(17) . .
C5S N2S C6S 123.0(16) . .
O2S C4S N2S 125(2) . .
O2S C4S C4S 72.7(18) . 2_556
N2S C4S C4S 143(2) . 2_556
O2S C4S O2S 111.9(18) . 2_556
N2S C4S O2S 102.7(17) . 2_556
C4S C4S O2S 43.2(12) 2_556 2_556
O2S C4S H4SA 117.7 . .
N2S C4S H4SA 117.6 . .
C4S C4S H4SA 57.9 2_556 .
O2S C4S H4SA 50.8 2_556 .
N2S C5S H5SA 109.5 . .
N2S C5S H5SB 109.5 . .
H5SA C5S H5SB 109.5 . .
N2S C5S H5SC 109.5 . .
H5SA C5S H5SC 109.5 . .
H5SB C5S H5SC 109.5 . .
N2S C6S H6SA 109.5 . .
N2S C6S H6SB 109.5 . .
H6SA C6S H6SB 109.5 . .
N2S C6S H6SC 109.5 . .
H6SA C6S H6SC 109.5 . .
H6SB C6S H6SC 109.5 . .
C7S N3S C9S 118.1(18) . .
C7S N3S C8S 123.5(15) . .
C9S N3S C8S 118.3(17) . .
O3S C7S N3S 120.3(19) . .
O3S C7S H7SA 119.8 . .
N3S C7S H7SA 119.8 . .
N3S C8S H8SA 109.5 . .
N3S C8S H8SB 109.5 . .
H8SA C8S H8SB 109.5 . .
N3S C8S H8SC 109.5 . .
H8SA C8S H8SC 109.5 . .
H8SB C8S H8SC 109.5 . .
N3S C9S H9SA 109.5 . .
N3S C9S H9SB 109.5 . .
H9SA C9S H9SB 109.5 . .
N3S C9S H9SC 109.5 . .
H9SA C9S H9SC 109.5 . .
H9SB C9S H9SC 109.5 . .

loop_
_geom_bond_atom_site_label_1
_geom_bond_atom_site_label_2
_geom_bond_distance
_geom_bond_site_symmetry_2
Zn1 O5 1.965(3) 4_556
Zn1 O4 1.999(3) 3
Zn1 O2 2.010(3) .
Zn1 N1 2.043(4) .
Zn1 O3 2.297(3) .
Zn1 C7 2.493(4) .
O1 C4 1.389(5) .
O1 C8 1.398(5) .
O2 C7 1.293(5) .
O3 C7 1.251(5) .
O4 C14 1.266(5) .
O4 Zn1 1.999(3) 3_445
O5 C14 1.250(5) .
O5 Zn1 1.965(3) 4_546
N1 C15 1.341(5) .
N1 C19 1.361(5) .
N2 C20 1.261(6) .
N2 C21 1.424(6) .
C1 C2 1.389(6) .
C1 C6 1.390(6) .
C1 C7 1.485(6) .
C2 C3 1.381(6) .
C2 H2A 0.9500 .
C3 C4 1.398(5) .
C3 H3A 0.9500 .
C4 C5 1.394(6) .
C5 C6 1.395(6) .
C5 H5A 0.9500 .
C6 H6A 0.9500 .
C8 C13 1.385(7) .
C8 C9 1.391(7) .
C9 C10 1.376(6) .
C9 H9A 0.9500 .
C10 C11 1.397(6) .
C10 H10A 0.9500 .
C11 C12 1.388(7) .
C11 C14 1.500(5) .
C12 C13 1.388(6) .
C12 H12A 0.9500 .
C13 H13A 0.9500 .
C15 C16 1.362(7) .
C15 H15A 0.9500 .
C16 C17 1.391(6) .
C16 H16A 0.9500 .
C17 C18 1.381(6) .
C17 C20 1.487(7) .
C18 C19 1.382(7) .
C18 H18A 0.9500 .
C19 H19A 0.9500 .
C20 H20A 0.9500 .
C21 C23 1.384(6) .
C21 C22 1.418(6) .
C22 C23 1.387(7) 5
C22 H22A 0.9500 .
C23 C22 1.387(7) 5
C23 H23A 0.9500 .
O1S C1S 1.24(2) .
N1S C1S 1.295(19) .
N1S C3S 1.40(2) .
N1S C2S 1.42(2) .
N1S C2S 1.85(3) 2_657
C1S H1SA 0.9500 .
C2S C2S 1.02(3) 2_657
C2S N1S 1.85(3) 2_657
C2S H2SA 0.9600 .
C2S H2SB 0.9599 .
C2S H2SC 0.9601 .
C3S H3SA 0.9800 .
C3S H3SB 0.9800 .
C3S H3SC 0.9800 .
O2S C4S 1.25(3) .
O2S C4S 1.75(3) 2_556
N2S C4S 1.40(2) .
N2S C5S 1.463(9) .
N2S C6S 1.471(10) .
C4S C4S 1.65(4) 2_556
C4S O2S 1.75(3) 2_556
C4S H4SA 0.9600 .
C5S H5SA 0.9800 .
C5S H5SB 0.9800 .
C5S H5SC 0.9800 .
C6S H6SA 0.9800 .
C6S H6SB 0.9800 .
C6S H6SC 0.9800 .
O3S C7S 1.30(3) .
N3S C7S 1.29(2) .
N3S C9S 1.463(10) .
N3S C8S 1.462(9) .
C7S H7SA 0.9500 .
C8S H8SA 0.9800 .
C8S H8SB 0.9800 .
C8S H8SC 0.9800 .
C9S H9SA 0.9800 .
C9S H9SB 0.9800 .
C9S H9SC 0.9800 .

loop_
_geom_torsion_atom_site_label_1
_geom_torsion_atom_site_label_2
_geom_torsion_atom_site_label_3
_geom_torsion_atom_site_label_4
_geom_torsion
_geom_torsion_site_symmetry_1
_geom_torsion_site_symmetry_4
O5 Zn1 O2 C7 55.4(3) 4_556 .
O4 Zn1 O2 C7 175.4(3) 3 .
N1 Zn1 O2 C7 -83.1(3) . .
O3 Zn1 O2 C7 1.1(3) . .
O5 Zn1 O3 C7 -146.9(3) 4_556 .
O4 Zn1 O3 C7 -16.8(5) 3 .
O2 Zn1 O3 C7 -1.1(3) . .
N1 Zn1 O3 C7 106.6(3) . .
O5 Zn1 N1 C15 124.3(3) 4_556 .
O4 Zn1 N1 C15 17.3(3) 3 .
O2 Zn1 N1 C15 -84.3(3) . .
O3 Zn1 N1 C15 -145.0(3) . .
C7 Zn1 N1 C15 -115.8(3) . .
O5 Zn1 N1 C19 -64.5(3) 4_556 .
O4 Zn1 N1 C19 -171.5(3) 3 .
O2 Zn1 N1 C19 86.9(3) . .
O3 Zn1 N1 C19 26.2(3) . .
C7 Zn1 N1 C19 55.4(3) . .
C6 C1 C2 C3 0.9(8) . .
C7 C1 C2 C3 -177.4(5) . .
C1 C2 C3 C4 -1.4(8) . .
C8 O1 C4 C5 -6.0(6) . .
C8 O1 C4 C3 174.9(4) . .
C2 C3 C4 O1 -179.7(4) . .
C2 C3 C4 C5 1.2(7) . .
O1 C4 C5 C6 -179.5(5) . .
C3 C4 C5 C6 -0.5(7) . .
C2 C1 C6 C5 -0.2(7) . .
C7 C1 C6 C5 178.2(5) . .
C4 C5 C6 C1 0.0(8) . .
Zn1 O3 C7 O2 1.8(4) . .
Zn1 O3 C7 C1 -176.9(4) . .
Zn1 O2 C7 O3 -2.0(5) . .
Zn1 O2 C7 C1 176.7(4) . .
C2 C1 C7 O3 170.0(5) . .
C6 C1 C7 O3 -8.4(7) . .
C2 C1 C7 O2 -8.7(7) . .
C6 C1 C7 O2 172.9(4) . .
C2 C1 C7 Zn1 10(3) . .
C6 C1 C7 Zn1 -168(2) . .
O5 Zn1 C7 O3 36.8(3) 4_556 .
O4 Zn1 C7 O3 172.2(2) 3 .
O2 Zn1 C7 O3 178.1(4) . .
N1 Zn1 C7 O3 -77.2(3) . .
O5 Zn1 C7 O2 -141.2(3) 4_556 .
O4 Zn1 C7 O2 -5.9(3) 3 .
N1 Zn1 C7 O2 104.7(3) . .
O3 Zn1 C7 O2 -178.1(4) . .
O5 Zn1 C7 C1 -162(2) 4_556 .
O4 Zn1 C7 C1 -27(2) 3 .
O2 Zn1 C7 C1 -21(2) . .
N1 Zn1 C7 C1 84(2) . .
O3 Zn1 C7 C1 161(3) . .
C4 O1 C8 C13 92.5(5) . .
C4 O1 C8 C9 -88.3(5) . .
C13 C8 C9 C10 -0.7(7) . .
O1 C8 C9 C10 -179.9(4) . .
C8 C9 C10 C11 -2.0(7) . .
C9 C10 C11 C12 3.7(7) . .
C9 C10 C11 C14 -178.4(4) . .
C10 C11 C12 C13 -2.7(7) . .
C14 C11 C12 C13 179.5(4) . .
C9 C8 C13 C12 1.7(7) . .
O1 C8 C13 C12 -179.1(4) . .
C11 C12 C13 C8 0.0(7) . .
Zn1 O5 C14 O4 6.2(7) 4_546 .
Zn1 O5 C14 C11 -173.9(3) 4_546 .
Zn1 O4 C14 O5 -9.2(6) 3_445 .
Zn1 O4 C14 C11 170.9(3) 3_445 .
C12 C11 C14 O5 177.0(4) . .
C10 C11 C14 O5 -0.9(6) . .
C12 C11 C14 O4 -3.1(6) . .
C10 C11 C14 O4 179.0(4) . .
C19 N1 C15 C16 -1.6(6) . .
Zn1 N1 C15 C16 170.0(3) . .
N1 C15 C16 C17 0.2(6) . .
C15 C16 C17 C18 0.7(6) . .
C15 C16 C17 C20 -173.3(4) . .
C16 C17 C18 C19 -0.3(6) . .
C20 C17 C18 C19 173.6(4) . .
C15 N1 C19 C18 2.0(6) . .
Zn1 N1 C19 C18 -169.6(3) . .
C17 C18 C19 N1 -1.1(7) . .
C21 N2 C20 C17 -177.7(4) . .
C18 C17 C20 N2 -5.5(7) . .
C16 C17 C20 N2 168.4(4) . .
C20 N2 C21 C23 -41.3(6) . .
C20 N2 C21 C22 139.0(4) . .
C23 C21 C22 C23 0.8(7) . 5
N2 C21 C22 C23 -179.5(4) . 5
C22 C21 C23 C22 -0.8(7) . 5
N2 C21 C23 C22 179.6(4) . 5
C3S N1S C1S O1S 8(3) . .
C2S N1S C1S O1S -175.2(18) . .
C2S N1S C1S O1S -151.2(19) 2_657 .
C1S N1S C2S C2S 46.2(18) . 2_657
C3S N1S C2S C2S -137.3(13) . 2_657
C1S N1S C2S N1S 71(3) . 2_657
C3S N1S C2S N1S -113(2) . 2_657
C2S N1S C2S N1S 25(2) 2_657 2_657
C4S O2S C4S N2S 143(2) 2_556 .
C4S O2S C4S O2S 18.4(19) 2_556 2_556
C5S N2S C4S O2S -175(2) . .
C6S N2S C4S O2S 8(3) . .
C5S N2S C4S C4S -67(3) . 2_556
C6S N2S C4S C4S 116(3) . 2_556
C5S N2S C4S O2S -46(2) . 2_556
C6S N2S C4S O2S 136.4(17) . 2_556
C9S N3S C7S O3S 0(3) . .
C8S N3S C7S O3S -178.6(17) . .
